data_2220803
loop_
_publ_author_name
'Li, Zhan-Xian'
'Yang, Hui'
'Yu, Ming'
'Shi, Qiu-Zhi'
'Yu, Ming-Ming'

_publ_section_title
;
 (<i>E</i>)-2-[(2-Amino-4,5-dibromophenyl)iminomethyl]-6-methoxyphenol
;
_journal_coeditor_code HG2454
_journal_issue 2
_journal_name_full 'Acta Crystallographica Section E'
_journal_page_first o241
_journal_paper_doi 10.1107/S1600536808044164
_journal_volume 65
_journal_year 2009
_chemical_formula_moiety 'C14 H12 Br2 N2 O2'
_chemical_formula_sum 'C14 H12 Br2 N2 O2'
_chemical_formula_weight 400.08
_chemical_name_systematic
;
(<i>E</i>)-2-[(2-Amino-4,5-dibromophenyl)iminomethyl]-6-methoxyphenol
;
_space_group_IT_number 2
_symmetry_cell_setting triclinic
_symmetry_space_group_name_Hall '-P 1'
_symmetry_space_group_name_H-M 'P -1'
_atom_sites_solution_hydrogens geom
_atom_sites_solution_primary direct
_atom_sites_solution_secondary difmap
_audit_creation_method SHELXL-97
_cell_angle_alpha 100.351(5)
_cell_angle_beta 97.218(5)
_cell_angle_gamma 109.967(3)
_cell_formula_units_Z 2
_cell_length_a 6.9500(4)
_cell_length_b 7.4383(4)
_cell_length_c 14.7877(10)
_cell_measurement_reflns_used 3154
_cell_measurement_temperature 292(3)
_cell_measurement_theta_max 27.57
_cell_measurement_theta_min 1.43
_cell_volume 692.21(8)
_computing_cell_refinement 'SAINT (Bruker, 2000)'
_computing_data_collection 'SMART (Bruker, 2000)'
_computing_data_reduction 'SAINT (Bruker, 2000)'
_computing_molecular_graphics 'SHELXTL (Sheldrick, 2008)'
_computing_publication_material 'SHELXTL (Sheldrick, 2008)'
_computing_structure_refinement 'SHELXTL (Sheldrick, 2008)'
_computing_structure_solution 'SHELXTL (Sheldrick, 2008)'
_diffrn_ambient_temperature 292(3)
_diffrn_measured_fraction_theta_full 0.984
_diffrn_measured_fraction_theta_max 0.984
_diffrn_measurement_device_type 'Bruker SMART 1K CCD area-detector'
_diffrn_measurement_method '\f and \w'
_diffrn_radiation_monochromator graphite
_diffrn_radiation_source 'fine-focus sealed tube'
_diffrn_radiation_type MoK\a
_diffrn_radiation_wavelength 0.71073
_diffrn_reflns_av_R_equivalents 0.0176
_diffrn_reflns_av_sigmaI/netI 0.0224
_diffrn_reflns_limit_h_max 8
_diffrn_reflns_limit_h_min -9
_diffrn_reflns_limit_k_max 9
_diffrn_reflns_limit_k_min -9
_diffrn_reflns_limit_l_max 19
_diffrn_reflns_limit_l_min -12
_diffrn_reflns_number 6557
_diffrn_reflns_theta_full 27.57
_diffrn_reflns_theta_max 27.57
_diffrn_reflns_theta_min 1.43
_exptl_absorpt_coefficient_mu 5.857
_exptl_absorpt_correction_T_max 0.275
_exptl_absorpt_correction_T_min 0.072
_exptl_absorpt_correction_type multi-scan
_exptl_absorpt_process_details '(SADABS; Bruker, 2000)'
_exptl_crystal_colour colourless
_exptl_crystal_density_diffrn 1.919
_exptl_crystal_density_method 'not measured'
_exptl_crystal_description block
_exptl_crystal_F_000 392
_exptl_crystal_size_max 0.50
_exptl_crystal_size_mid 0.40
_exptl_crystal_size_min 0.22
_refine_diff_density_max 0.599
_refine_diff_density_min -0.462
_refine_ls_extinction_coef 0.0093(11)
_refine_ls_extinction_expression Fc^*^=kFc[1+0.001xFc^2^\l^3^/sin(2\q)]^-1/4^
_refine_ls_extinction_method 'SHELXTL (Sheldrick, 2008)'
_refine_ls_goodness_of_fit_ref 1.016
_refine_ls_hydrogen_treatment mixed
_refine_ls_matrix_type full
_refine_ls_number_parameters 190
_refine_ls_number_reflns 3154
_refine_ls_number_restraints 0
_refine_ls_restrained_S_all 1.016
_refine_ls_R_factor_all 0.0319
_refine_ls_R_factor_gt 0.0252
_refine_ls_shift/su_max 0.000
_refine_ls_shift/su_mean 0.000
_refine_ls_structure_factor_coef Fsqd
_refine_ls_weighting_details 'calc w=1/[\s^2^(Fo^2^)+(0.0379P)^2^+0.3429P] where P=(Fo^2^+2Fc^2^)/3'
_refine_ls_weighting_scheme calc
_refine_ls_wR_factor_gt 0.0675
_refine_ls_wR_factor_ref 0.0707
_reflns_number_gt 2695
_reflns_number_total 3154
_reflns_threshold_expression I>2\s(I)
_cod_data_source_file hg2454.cif
_cod_data_source_block I
_cod_depositor_comments
;
The following automatic conversions were performed:
'_symmetry_cell_setting' value 'Triclinic' changed to 'triclinic'
according to '/home/saulius/struct/CIF-dictionaries/cif_core.dic'
dictionary named 'cif_core.dic' version 2.4.1 from
2010-06-29.

'_exptl_absorpt_correction_type' value 'MULTI-SCAN' changed
to 'multi-scan' according to
'/home/saulius/struct/CIF-dictionaries/cif_core.dic' dictionary named
'cif_core.dic' version 2.4.1 from 2010-06-29.

Automatic conversion script
Id: cif_fix_enum 1527 2010-12-29 10:47:43Z saulius 

The following automatic conversions were performed:

'_symmetry_cell_setting' value 'Triclinic' changed to 'triclinic'
according to /home/saulius/struct/CIF-dictionaries/cif_core.dic
dictionary named 'cif_core.dic' version 2.4.1 from
2010-06-29.

'_exptl_absorpt_correction_type' value 'MULTI-SCAN'
changed to 'multi-scan' according to
/home/saulius/struct/CIF-dictionaries/cif_core.dic dictionary named
'cif_core.dic' version 2.4.1 from 2010-06-29.

Automatic conversion script
Id: cif_fix_values 1715 2011-07-08 13:25:40Z adriana 
;
_cod_database_code 2220803
_cod_database_fobs_code 2220803

loop_
_symmetry_equiv_pos_as_xyz
'x, y, z'
'-x, -y, -z'

loop_
_atom_site_type_symbol
_atom_site_label
_atom_site_fract_x
_atom_site_fract_y
_atom_site_fract_z
_atom_site_U_iso_or_equiv
_atom_site_adp_type
_atom_site_calc_flag
_atom_site_refinement_flags
_atom_site_occupancy
_atom_site_disorder_assembly
_atom_site_disorder_group
Br Br1 0.04544(4) 0.75243(4) 0.476886(17) 0.05025(11) Uani d . 1 . .
Br Br2 0.48830(4) 0.77615(4) 0.397735(17) 0.04846(10) Uani d . 1 . .
O O2 -0.2559(2) 0.1156(3) -0.08390(11) 0.0429(4) Uani d . 1 . .
H H2 -0.2248 0.1805 -0.0295 0.064 Uiso calc R 1 . .
O O1 -0.3008(3) -0.0863(3) -0.25537(11) 0.0458(4) Uani d . 1 . .
N N1 -0.0125(3) 0.3290(3) 0.07626(12) 0.0310(4) Uani d . 1 . .
C C9 0.0126(3) 0.4297(3) 0.17005(14) 0.0287(4) Uani d . 1 . .
C C5 0.2944(3) 0.2066(4) -0.09082(17) 0.0378(5) Uani d . 1 . .
H H5 0.4265 0.2712 -0.0525 0.045 Uiso calc R 1 . .
N N2 -0.3662(3) 0.2994(3) 0.14823(17) 0.0429(5) Uani d . 1 . .
C C2 -0.0994(3) 0.0097(3) -0.20552(14) 0.0318(4) Uani d . 1 . .
C C8 0.1432(3) 0.3179(3) 0.04022(15) 0.0334(5) Uani d . 1 . .
H H8 0.2770 0.3794 0.0771 0.040 Uiso calc R 1 . .
C C14 -0.1716(3) 0.4098(3) 0.20455(15) 0.0314(4) Uani d . 1 . .
C C6 0.1178(3) 0.2131(3) -0.05579(14) 0.0298(4) Uani d . 1 . .
C C10 0.2057(3) 0.5418(3) 0.22926(15) 0.0316(4) Uani d . 1 . .
H H10 0.3274 0.5541 0.2067 0.038 Uiso calc R 1 . .
C C7 -0.0805(3) 0.1144(3) -0.11378(14) 0.0298(4) Uani d . 1 . .
C C13 -0.1544(3) 0.5092(3) 0.29647(16) 0.0351(5) Uani d . 1 . .
H H13 -0.2750 0.5003 0.3195 0.042 Uiso calc R 1 . .
C C3 0.0768(4) 0.0078(3) -0.23831(16) 0.0375(5) Uani d . 1 . .
H H3 0.0639 -0.0598 -0.2995 0.045 Uiso calc R 1 . .
C C1 -0.3285(4) -0.1801(4) -0.35196(16) 0.0471(6) Uani d . 1 . .
H H1A -0.4751 -0.2415 -0.3792 0.071 Uiso calc R 1 . .
H H1B -0.2670 -0.2781 -0.3566 0.071 Uiso calc R 1 . .
H H1C -0.2621 -0.0836 -0.3849 0.071 Uiso calc R 1 . .
C C11 0.2199(3) 0.6352(3) 0.32091(15) 0.0320(4) Uani d . 1 . .
C C12 0.0382(4) 0.6204(3) 0.35391(15) 0.0329(4) Uani d . 1 . .
C C4 0.2745(4) 0.1064(4) -0.18074(17) 0.0403(5) Uani d . 1 . .
H H4 0.3927 0.1039 -0.2035 0.048 Uiso calc R 1 . .
H H2A -0.360(4) 0.212(4) 0.105(2) 0.043(7) Uiso d . 1 . .
H H2B -0.455(5) 0.251(4) 0.177(2) 0.049(8) Uiso d . 1 . .

loop_
_atom_site_aniso_label
_atom_site_aniso_U_11
_atom_site_aniso_U_22
_atom_site_aniso_U_33
_atom_site_aniso_U_12
_atom_site_aniso_U_13
_atom_site_aniso_U_23
Br1 0.05665(18) 0.04947(16) 0.03545(15) 0.01522(13) 0.01513(11) -0.00727(10)
Br2 0.03535(14) 0.06002(18) 0.03276(14) 0.01257(11) -0.00551(10) -0.01218(11)
O2 0.0239(7) 0.0630(11) 0.0291(8) 0.0100(7) 0.0034(6) -0.0066(7)
O1 0.0331(8) 0.0600(11) 0.0258(8) 0.0038(8) 0.0011(6) -0.0050(7)
N1 0.0293(9) 0.0321(9) 0.0252(8) 0.0078(7) 0.0017(7) 0.0010(7)
C9 0.0290(10) 0.0287(9) 0.0243(9) 0.0093(8) 0.0021(8) 0.0015(8)
C5 0.0263(10) 0.0465(12) 0.0367(12) 0.0122(10) 0.0043(9) 0.0047(10)
N2 0.0267(10) 0.0477(12) 0.0423(12) 0.0055(9) 0.0046(9) -0.0001(10)
C2 0.0313(10) 0.0340(10) 0.0246(10) 0.0078(9) 0.0036(8) 0.0040(8)
C8 0.0266(10) 0.0377(11) 0.0286(11) 0.0094(9) -0.0016(8) -0.0001(8)
C14 0.0290(10) 0.0294(10) 0.0332(11) 0.0093(8) 0.0040(8) 0.0059(8)
C6 0.0273(10) 0.0325(10) 0.0270(10) 0.0101(8) 0.0031(8) 0.0042(8)
C10 0.0279(10) 0.0339(10) 0.0285(10) 0.0103(9) 0.0042(8) 0.0003(8)
C7 0.0264(10) 0.0346(10) 0.0263(10) 0.0099(8) 0.0052(8) 0.0049(8)
C13 0.0305(11) 0.0338(10) 0.0389(12) 0.0106(9) 0.0108(9) 0.0039(9)
C3 0.0444(13) 0.0399(12) 0.0285(11) 0.0164(10) 0.0110(9) 0.0048(9)
C1 0.0529(15) 0.0477(14) 0.0236(11) 0.0061(12) -0.0004(10) -0.0025(10)
C11 0.0305(10) 0.0312(10) 0.0275(10) 0.0095(8) -0.0008(8) -0.0011(8)
C12 0.0396(11) 0.0299(10) 0.0275(10) 0.0137(9) 0.0075(8) 0.0010(8)
C4 0.0329(11) 0.0523(14) 0.0405(13) 0.0196(11) 0.0141(10) 0.0107(10)

loop_
_atom_type_symbol
_atom_type_description
_atom_type_scat_dispersion_real
_atom_type_scat_dispersion_imag
_atom_type_scat_source
C C 0.0033 0.0016 'International Tables Vol C Tables 4.2.6.8 and 6.1.1.4'
H H 0.0000 0.0000 'International Tables Vol C Tables 4.2.6.8 and 6.1.1.4'
N N 0.0061 0.0033 'International Tables Vol C Tables 4.2.6.8 and 6.1.1.4'
O O 0.0106 0.0060 'International Tables Vol C Tables 4.2.6.8 and 6.1.1.4'
Br Br -0.2901 2.4595 'International Tables Vol C Tables 4.2.6.8 and 6.1.1.4'

loop_
_geom_angle_atom_site_label_1
_geom_angle_atom_site_label_2
_geom_angle_atom_site_label_3
_geom_angle_site_symmetry_1
_geom_angle_site_symmetry_3
_geom_angle
_geom_angle_publ_flag
C7 O2 H2 . . 109.5 ?
C2 O1 C1 . . 117.15(19) ?
C8 N1 C9 . . 122.27(18) ?
C10 C9 C14 . . 119.32(18) ?
C10 C9 N1 . . 124.08(19) ?
C14 C9 N1 . . 116.59(18) ?
C4 C5 C6 . . 120.7(2) ?
C4 C5 H5 . . 119.6 ?
C6 C5 H5 . . 119.6 ?
C14 N2 H2A . . 111.2(19) ?
C14 N2 H2B . . 114(2) ?
H2A N2 H2B . . 111(3) ?
O1 C2 C3 . . 125.3(2) ?
O1 C2 C7 . . 114.79(19) ?
C3 C2 C7 . . 119.9(2) ?
N1 C8 C6 . . 122.43(19) ?
N1 C8 H8 . . 118.8 ?
C6 C8 H8 . . 118.8 ?
N2 C14 C13 . . 120.2(2) ?
N2 C14 C9 . . 121.2(2) ?
C13 C14 C9 . . 118.57(19) ?
C7 C6 C5 . . 119.27(19) ?
C7 C6 C8 . . 121.15(19) ?
C5 C6 C8 . . 119.57(19) ?
C11 C10 C9 . . 121.3(2) ?
C11 C10 H10 . . 119.3 ?
C9 C10 H10 . . 119.3 ?
O2 C7 C6 . . 121.88(18) ?
O2 C7 C2 . . 118.60(18) ?
C6 C7 C2 . . 119.52(19) ?
C12 C13 C14 . . 121.3(2) ?
C12 C13 H13 . . 119.4 ?
C14 C13 H13 . . 119.4 ?
C2 C3 C4 . . 120.7(2) ?
C2 C3 H3 . . 119.7 ?
C4 C3 H3 . . 119.7 ?
O1 C1 H1A . . 109.5 ?
O1 C1 H1B . . 109.5 ?
H1A C1 H1B . . 109.5 ?
O1 C1 H1C . . 109.5 ?
H1A C1 H1C . . 109.5 ?
H1B C1 H1C . . 109.5 ?
C10 C11 C12 . . 119.28(19) ?
C10 C11 Br2 . . 118.48(16) ?
C12 C11 Br2 . . 122.23(16) ?
C13 C12 C11 . . 120.21(19) ?
C13 C12 Br1 . . 118.15(16) ?
C11 C12 Br1 . . 121.63(16) ?
C5 C4 C3 . . 119.9(2) ?
C5 C4 H4 . . 120.0 ?
C3 C4 H4 . . 120.0 ?

loop_
_geom_bond_atom_site_label_1
_geom_bond_atom_site_label_2
_geom_bond_site_symmetry_2
_geom_bond_distance
_geom_bond_publ_flag
Br1 C12 . 1.891(2) ?
Br2 C11 . 1.890(2) ?
O2 C7 . 1.350(3) ?
O2 H2 . 0.8200 ?
O1 C2 . 1.372(3) ?
O1 C1 . 1.430(3) ?
N1 C8 . 1.285(3) ?
N1 C9 . 1.411(3) ?
C9 C10 . 1.393(3) ?
C9 C14 . 1.408(3) ?
C5 C4 . 1.368(3) ?
C5 C6 . 1.403(3) ?
C5 H5 . 0.9300 ?
N2 C14 . 1.382(3) ?
N2 H2A . 0.84(3) ?
N2 H2B . 0.81(3) ?
C2 C3 . 1.376(3) ?
C2 C7 . 1.404(3) ?
C8 C6 . 1.449(3) ?
C8 H8 . 0.9300 ?
C14 C13 . 1.395(3) ?
C6 C7 . 1.400(3) ?
C10 C11 . 1.382(3) ?
C10 H10 . 0.9300 ?
C13 C12 . 1.379(3) ?
C13 H13 . 0.9300 ?
C3 C4 . 1.394(3) ?
C3 H3 . 0.9300 ?
C1 H1A . 0.9600 ?
C1 H1B . 0.9600 ?
C1 H1C . 0.9600 ?
C11 C12 . 1.388(3) ?
C4 H4 . 0.9300 ?

loop_
_geom_hbond_atom_site_label_D
_geom_hbond_atom_site_label_H
_geom_hbond_atom_site_label_A
_geom_hbond_site_symmetry_A
_geom_hbond_distance_DH
_geom_hbond_distance_HA
_geom_hbond_distance_DA
_geom_hbond_angle_DHA
O2 H2 N1 . 0.82 1.8788 2.608(2) 147.41
N2 H2A N1 . 0.84(3) 2.39(3) 2.756(3) 107(2)
N2 H2B O1 2_455 0.81(3) 2.30(3) 3.114(3) 174.19

loop_
_cod_related_entry_id
_cod_related_entry_database
_cod_related_entry_code
1 ChemSpider 24741510
